data_7700920
loop_
_publ_author_name
'Hellman, Ashley N.'
'Haiges, Ralf'
'Marinescu, Smaranda C.'

_publ_section_title
;
 Rhenium bipyridine catalysts with hydrogen bonding pendant amines for
 CO<sub>2</sub> reduction.
;
_journal_issue 38
_journal_name_full 'Dalton transactions (Cambridge, England : 2003)'
_journal_page_first 14251
_journal_page_last 14255
_journal_paper_doi 10.1039/c9dt02689d
_journal_volume 48
_journal_year 2019
_chemical_formula_sum 'C18 H19 Cl4 N4 O3 Re'
_chemical_formula_weight 667.39
_chemical_name_common Ashley_bisNMe2
_space_group_crystal_system triclinic
_space_group_IT_number 2
_space_group_name_Hall '-P 1'
_space_group_name_H-M_alt 'P -1'
_symmetry_space_group_name_Hall '-P 1'
_symmetry_space_group_name_H-M 'P -1'
_atom_sites_solution_hydrogens geom
_audit_update_record
;
2019-07-24 deposited with the CCDC.    2019-08-23 downloaded from the CCDC.
;
_cell_angle_alpha 75.978(9)
_cell_angle_beta 76.488(8)
_cell_angle_gamma 81.595(8)
_cell_formula_units_Z 2
_cell_length_a 9.368(5)
_cell_length_b 11.275(6)
_cell_length_c 11.587(6)
_cell_measurement_reflns_used 5513
_cell_measurement_temperature 100.(2)
_cell_measurement_theta_max 28.2059
_cell_measurement_theta_min 2.2526
_cell_volume 1149.3(11)
_computing_cell_refinement 'APEX3 v2018.7-1 (Bruker AXS, 2018)'
_computing_data_collection 'Bruker Instrument Service v2012.12.0.3 (Bruker AXS, 2012)'
_computing_data_reduction 'SAINT V8.38A (Bruker AXS, 2013)'
_computing_molecular_graphics 'shelXle (C.B. Huebschle, rev 924)'
_computing_publication_material 'SHELXTL XL 2018/3 (Bruker AXS, 2018)'
_computing_structure_refinement 'SHELXTL XL 2018/3 (Bruker AXS, 2018)'
_computing_structure_solution 'SHELXTL XT 2014/5 (Bruker AXS, 2014)'
_diffrn_ambient_temperature 100.(2)
_diffrn_detector_area_resol_mean 8.3333
_diffrn_measured_fraction_theta_full 0.949
_diffrn_measured_fraction_theta_max 0.949
_diffrn_measurement_device_type 'Bruker APEX II CCD'
_diffrn_measurement_method 'omega- and phi-scans'
_diffrn_radiation_monochromator 'TRIUMPH curved-crystal'
_diffrn_radiation_type 'MoK\a '
_diffrn_radiation_wavelength 0.71073
_diffrn_reflns_av_R_equivalents 0.1633
_diffrn_reflns_av_unetI/netI 0.1255
_diffrn_reflns_limit_h_max 12
_diffrn_reflns_limit_h_min -11
_diffrn_reflns_limit_k_max 14
_diffrn_reflns_limit_k_min -14
_diffrn_reflns_limit_l_max 15
_diffrn_reflns_limit_l_min 0
_diffrn_reflns_number 7978
_diffrn_reflns_theta_full 28.07
_diffrn_reflns_theta_max 28.07
_diffrn_reflns_theta_min 1.85
_diffrn_source 'fine-focus tube'
_exptl_absorpt_coefficient_mu 5.778
_exptl_absorpt_correction_T_max 0.89
_exptl_absorpt_correction_T_min 0.57
_exptl_absorpt_correction_type multi-scan
_exptl_absorpt_process_details 'SADABS 2016/2 (Bruker AXS, 2016)'
_exptl_crystal_colour colourless
_exptl_crystal_density_diffrn 1.928
_exptl_crystal_density_method 'not measured'
_exptl_crystal_description prism
_exptl_crystal_F_000 644
_exptl_crystal_size_max 0.160
_exptl_crystal_size_mid 0.140
_exptl_crystal_size_min 0.120
_refine_diff_density_max 11.085
_refine_diff_density_min -6.164
_refine_ls_extinction_method none
_refine_ls_goodness_of_fit_ref 1.028
_refine_ls_hydrogen_treatment constr
_refine_ls_matrix_type full
_refine_ls_number_parameters 277
_refine_ls_number_reflns 7978
_refine_ls_number_restraints 261
_refine_ls_restrained_S_all 1.013
_refine_ls_R_factor_all 0.1429
_refine_ls_R_factor_gt 0.1016
_refine_ls_shift/su_max 0.000
_refine_ls_shift/su_mean 0.000
_refine_ls_structure_factor_coef Fsqd
_refine_ls_weighting_details 'w=1/[\s^2^(Fo^2^)+(0.1896P)^2^+29.3759P] where P=(Fo^2^+2Fc^2^)/3'
_refine_ls_weighting_scheme calc
_refine_ls_wR_factor_gt 0.2579
_refine_ls_wR_factor_ref 0.2963
_reflns_number_gt 5841
_reflns_number_total 7978
_reflns_threshold_expression 'I > 2\s(I)'
_cod_data_source_file c9dt02689d2.cif
_cod_data_source_block Ashley_bisNMe2
_cod_depositor_comments 'Adding full bibliography for 7700917--7700920.cif.'
_cod_database_code 7700920

loop_
_space_group_symop_operation_xyz
'x, y, z'
'-x, -y, -z'

loop_
_atom_site_type_symbol
_atom_site_label
_atom_site_fract_x
_atom_site_fract_y
_atom_site_fract_z
_atom_site_U_iso_or_equiv
_atom_site_adp_type
_atom_site_calc_flag
_atom_site_refinement_flags_adp
_atom_site_refinement_flags_posn
_atom_site_occupancy
C C1 0.987(2) 0.5638(19) 0.1741(18) 0.016(3) Uani d . . 1
C C2 1.109(3) 0.592(2) 0.081(2) 0.027(5) Uani d . . 1
H H2 1.101506 0.654112 0.010362 0.033 Uiso calc U R 1
C C3 1.243(3) 0.525(2) 0.096(2) 0.026(4) Uani d . . 1
H H3 1.329586 0.543296 0.035695 0.032 Uiso calc U R 1
C C4 1.251(3) 0.435(3) 0.195(2) 0.032(5) Uani d . . 1
H H4 1.343898 0.391702 0.20572 0.038 Uiso calc U R 1
C C5 1.121(2) 0.4044(19) 0.2836(18) 0.015(3) Uani d U . 1
C C6 1.119(2) 0.2986(19) 0.3851(18) 0.015(3) Uani d U . 1
C C7 1.247(2) 0.221(2) 0.405(2) 0.022(4) Uani d . . 1
H H7 1.340995 0.240309 0.3566 0.027 Uiso calc U R 1
C C8 1.234(3) 0.118(2) 0.494(2) 0.026(5) Uani d . . 1
H H8 1.319196 0.062027 0.502423 0.032 Uiso calc U R 1
C C9 1.101(2) 0.093(2) 0.572(2) 0.021(4) Uani d . . 1
H H9 1.092991 0.020492 0.63495 0.025 Uiso calc U R 1
C C10 0.976(2) 0.1807(19) 0.5540(18) 0.015(3) Uani d U . 1
C C11 0.791(2) 0.701(2) 0.272(2) 0.025(5) Uani d . . 1
H H11A 0.817552 0.786024 0.245848 0.037 Uiso calc U R 1
H H11B 0.831411 0.660014 0.34401 0.037 Uiso calc U R 1
H H11C 0.683167 0.701834 0.292813 0.037 Uiso calc U R 1
C C12 0.829(3) 0.713(3) 0.053(2) 0.030(5) Uani d . . 1
H H12A 0.888303 0.783244 0.03174 0.045 Uiso calc U R 1
H H12B 0.724778 0.742887 0.059201 0.045 Uiso calc U R 1
H H12C 0.859959 0.664844 -0.009903 0.045 Uiso calc U R 1
C C13 0.782(3) 0.267(3) 0.696(2) 0.032(5) Uani d . . 1
H H13A 0.813952 0.344428 0.642228 0.048 Uiso calc U R 1
H H13B 0.814318 0.255571 0.772847 0.048 Uiso calc U R 1
H H13C 0.674034 0.270695 0.712069 0.048 Uiso calc U R 1
C C14 0.831(3) 0.046(2) 0.725(2) 0.029(5) Uani d . . 1
H H14A 0.852345 -0.019447 0.679998 0.044 Uiso calc U R 1
H H14B 0.729708 0.044243 0.773389 0.044 Uiso calc U R 1
H H14C 0.900068 0.034988 0.77923 0.044 Uiso calc U R 1
C C15 0.665(2) 0.437(2) 0.2679(19) 0.021(4) Uani d . . 1
C C16 0.7097(19) 0.4708(19) 0.4785(17) 0.016(3) Uani d U . 1
C C17 0.655(2) 0.255(2) 0.461(2) 0.025(4) Uani d . . 1
Cl Cl1 0.9140(5) 0.2242(5) 0.2321(4) 0.0199(9) Uani d . . 1
N N1 0.9915(19) 0.4679(16) 0.2696(15) 0.015(3) Uani d U . 1
N N2 0.9879(18) 0.2754(16) 0.4622(16) 0.015(3) Uani d U . 1
N N3 0.852(2) 0.6346(19) 0.1721(17) 0.024(4) Uani d . . 1
N N4 0.845(2) 0.1665(18) 0.6385(16) 0.020(3) Uani d . . 1
O O1 0.5851(18) 0.4804(18) 0.2044(15) 0.031(4) Uani d . . 1
O O2 0.6418(17) 0.5357(17) 0.5414(15) 0.029(3) Uani d . . 1
O O3 0.5670(19) 0.1843(18) 0.5117(16) 0.034(4) Uani d . . 1
Re Re1 0.79898(8) 0.36474(8) 0.37300(7) 0.0164(3) Uani d . . 1
C C18 0.345(3) -0.121(2) 0.860(2) 0.030(5) Uani d . . 1
H H18 0.301305 -0.178189 0.826414 0.036 Uiso calc U R 1
Cl Cl2 0.4313(7) -0.0123(7) 0.7387(6) 0.0395(15) Uani d . . 1
Cl Cl3 0.2033(8) -0.0501(7) 0.9566(6) 0.0435(16) Uani d . . 1
Cl Cl4 0.4778(10) -0.2072(8) 0.9428(8) 0.057(2) Uani d . . 1

loop_
_atom_site_aniso_label
_atom_site_aniso_U_11
_atom_site_aniso_U_22
_atom_site_aniso_U_33
_atom_site_aniso_U_12
_atom_site_aniso_U_13
_atom_site_aniso_U_23
C1 0.018(7) 0.019(8) 0.016(7) -0.004(5) -0.003(5) -0.012(5)
C2 0.025(8) 0.035(11) 0.025(9) -0.014(7) 0.001(7) -0.012(8)
C3 0.024(8) 0.025(9) 0.033(9) -0.010(7) 0.009(7) -0.020(7)
C4 0.023(9) 0.036(12) 0.039(10) -0.015(8) 0.001(7) -0.013(8)
C5 0.016(5) 0.019(5) 0.018(5) -0.003(4) -0.008(4) -0.010(4)
C6 0.014(5) 0.019(5) 0.018(5) -0.001(4) -0.005(4) -0.011(4)
C7 0.013(8) 0.031(9) 0.028(9) 0.005(6) -0.009(7) -0.016(7)
C8 0.018(8) 0.029(10) 0.034(10) 0.006(7) -0.009(7) -0.010(8)
C9 0.023(8) 0.026(9) 0.018(9) 0.005(6) -0.008(6) -0.016(7)
C10 0.019(5) 0.016(5) 0.015(5) -0.002(4) -0.003(4) -0.013(4)
C11 0.016(11) 0.029(11) 0.027(9) 0.009(8) -0.001(8) -0.012(9)
C12 0.030(12) 0.036(13) 0.019(8) 0.007(10) -0.005(8) -0.001(9)
C13 0.031(13) 0.039(10) 0.032(12) -0.002(9) 0.003(9) -0.027(10)
C14 0.029(13) 0.034(10) 0.023(10) -0.005(9) -0.002(8) -0.005(8)
C15 0.016(8) 0.033(11) 0.013(7) 0.002(7) 0.005(6) -0.012(7)
C16 0.008(7) 0.023(7) 0.018(7) 0.000(5) -0.007(5) -0.005(6)
C17 0.011(8) 0.034(9) 0.029(10) 0.004(7) -0.002(7) -0.010(8)
Cl1 0.019(2) 0.024(3) 0.019(2) -0.0013(19) -0.0004(17) -0.0129(18)
N1 0.016(5) 0.017(5) 0.016(5) -0.001(4) -0.004(4) -0.009(4)
N2 0.011(5) 0.017(6) 0.019(6) 0.002(5) -0.007(4) -0.011(5)
N3 0.028(8) 0.026(8) 0.017(7) 0.005(6) -0.003(6) -0.008(6)
N4 0.020(7) 0.026(8) 0.017(7) -0.002(6) -0.001(5) -0.014(6)
O1 0.024(8) 0.047(11) 0.019(7) 0.000(7) -0.004(5) -0.007(7)
O2 0.026(8) 0.036(9) 0.031(8) -0.002(6) -0.003(6) -0.019(7)
O3 0.031(9) 0.036(9) 0.029(9) -0.008(7) -0.002(7) -0.001(8)
Re1 0.0098(4) 0.0228(4) 0.0184(4) 0.0001(3) 0.0007(3) -0.0123(3)
C18 0.031(12) 0.033(12) 0.028(11) -0.007(10) -0.008(9) -0.006(9)
Cl2 0.031(4) 0.049(4) 0.033(3) -0.001(3) 0.001(2) -0.008(3)
Cl3 0.052(4) 0.037(4) 0.038(4) 0.001(3) 0.008(3) -0.022(3)
Cl4 0.057(5) 0.052(5) 0.064(5) 0.001(4) -0.030(4) 0.001(4)

loop_
_atom_type_symbol
_atom_type_description
_atom_type_scat_dispersion_real
_atom_type_scat_dispersion_imag
_atom_type_scat_source
C C 0.0033 0.0016 'International Tables Vol C Tables 4.2.6.8 and 6.1.1.4'
H H 0.0000 0.0000 'International Tables Vol C Tables 4.2.6.8 and 6.1.1.4'
Cl Cl 0.1484 0.1585 'International Tables Vol C Tables 4.2.6.8 and 6.1.1.4'
N N 0.0061 0.0033 'International Tables Vol C Tables 4.2.6.8 and 6.1.1.4'
O O 0.0106 0.0060 'International Tables Vol C Tables 4.2.6.8 and 6.1.1.4'
Re Re -1.0185 7.2310 'International Tables Vol C Tables 4.2.6.8 and 6.1.1.4'

loop_
_geom_angle_atom_site_label_1
_geom_angle_atom_site_label_2
_geom_angle_atom_site_label_3
_geom_angle
N1 C1 C2 123.(2)
N1 C1 N3 116.5(17)
C2 C1 N3 121.(2)
C3 C2 C1 117.(2)
C3 C2 H2 121.5
C1 C2 H2 121.5
C4 C3 C2 121.(2)
C4 C3 H3 119.6
C2 C3 H3 119.6
C3 C4 C5 120.(2)
C3 C4 H4 120.0
C5 C4 H4 120.0
N1 C5 C4 120.(2)
N1 C5 C6 117.1(18)
C4 C5 C6 123.(2)
N2 C6 C7 119.7(18)
N2 C6 C5 118.0(19)
C7 C6 C5 122.3(19)
C8 C7 C6 119.(2)
C8 C7 H7 120.5
C6 C7 H7 120.5
C7 C8 C9 122.(2)
C7 C8 H8 119.1
C9 C8 H8 119.1
C8 C9 C10 117.(2)
C8 C9 H9 121.6
C10 C9 H9 121.6
N2 C10 N4 121.(2)
N2 C10 C9 120.5(18)
N4 C10 C9 118.8(18)
N3 C11 H11A 109.5
N3 C11 H11B 109.5
H11A C11 H11B 109.5
N3 C11 H11C 109.5
H11A C11 H11C 109.5
H11B C11 H11C 109.5
N3 C12 H12A 109.5
N3 C12 H12B 109.5
H12A C12 H12B 109.5
N3 C12 H12C 109.5
H12A C12 H12C 109.5
H12B C12 H12C 109.5
N4 C13 H13A 109.5
N4 C13 H13B 109.5
H13A C13 H13B 109.5
N4 C13 H13C 109.5
H13A C13 H13C 109.5
H13B C13 H13C 109.5
N4 C14 H14A 109.5
N4 C14 H14B 109.5
H14A C14 H14B 109.5
N4 C14 H14C 109.5
H14A C14 H14C 109.5
H14B C14 H14C 109.5
O1 C15 Re1 180.(2)
O2 C16 Re1 173.6(16)
O3 C17 Re1 177.(2)
C5 N1 C1 119.3(16)
C5 N1 Re1 113.0(12)
C1 N1 Re1 124.6(13)
C10 N2 C6 121.8(18)
C10 N2 Re1 123.0(13)
C6 N2 Re1 110.9(13)
C1 N3 C12 117.4(18)
C1 N3 C11 117.9(18)
C12 N3 C11 110.6(19)
C10 N4 C13 117.8(18)
C10 N4 C14 117.3(19)
C13 N4 C14 112.0(19)
C16 Re1 C17 87.4(10)
C16 Re1 C15 90.2(9)
C17 Re1 C15 87.5(9)
C16 Re1 N1 99.1(7)
C17 Re1 N1 171.4(9)
C15 Re1 N1 98.1(8)
C16 Re1 N2 99.3(7)
C17 Re1 N2 99.0(8)
C15 Re1 N2 168.7(7)
N1 Re1 N2 74.5(6)
C16 Re1 Cl1 179.2(6)
C17 Re1 Cl1 92.2(8)
C15 Re1 Cl1 89.1(7)
N1 Re1 Cl1 81.4(5)
N2 Re1 Cl1 81.5(5)
Cl2 C18 Cl3 111.0(14)
Cl2 C18 Cl4 109.4(13)
Cl3 C18 Cl4 109.8(13)
Cl2 C18 H18 108.9
Cl3 C18 H18 108.9
Cl4 C18 H18 108.9

loop_
_geom_bond_atom_site_label_1
_geom_bond_atom_site_label_2
_geom_bond_distance
C1 N1 1.35(3)
C1 C2 1.39(3)
C1 N3 1.40(3)
C2 C3 1.39(4)
C2 H2 0.95
C3 C4 1.34(4)
C3 H3 0.95
C4 C5 1.42(3)
C4 H4 0.95
C5 N1 1.34(3)
C5 C6 1.46(3)
C6 N2 1.36(3)
C6 C7 1.41(3)
C7 C8 1.35(3)
C7 H7 0.95
C8 C9 1.38(3)
C8 H8 0.95
C9 C10 1.44(3)
C9 H9 0.95
C10 N2 1.31(3)
C10 N4 1.38(3)
C11 N3 1.49(3)
C11 H11A 0.98
C11 H11B 0.98
C11 H11C 0.98
C12 N3 1.49(3)
C12 H12A 0.98
C12 H12B 0.98
C12 H12C 0.98
C13 N4 1.44(3)
C13 H13A 0.98
C13 H13B 0.98
C13 H13C 0.98
C14 N4 1.48(3)
C14 H14A 0.98
C14 H14B 0.98
C14 H14C 0.98
C15 O1 1.15(3)
C15 Re1 1.91(2)
C16 O2 1.17(2)
C16 Re1 1.888(18)
C17 O3 1.18(3)
C17 Re1 1.91(2)
Cl1 Re1 2.504(4)
N1 Re1 2.229(16)
N2 Re1 2.246(17)
C18 Cl2 1.75(2)
C18 Cl3 1.76(2)
C18 Cl4 1.78(3)
C18 H18 1.0
